data_7157195
loop_
_publ_author_name
'Chen, Mintao'
'Wei, Yin'
'Shi, Min'

_publ_section_title
;
 A facile method for the synthesis of dihydroquinoline-azide from the
 Lewis acid-catalyzed reaction of alkylidenecyclopropanes with TMSN3
;
_journal_name_full 'Organic &amp; Biomolecular Chemistry'
_journal_paper_doi 10.1039/C9OB02309G
_journal_year 2019
_chemical_formula_sum 'C26 H26 N4 O2 S'
_chemical_formula_weight 458.57
_space_group_crystal_system monoclinic
_space_group_IT_number 14
_space_group_name_Hall '-P 2ybc'
_space_group_name_H-M_alt 'P 1 21/c 1'
_atom_sites_solution_hydrogens geom
_audit_creation_method SHELXL-2013
_audit_update_record
;
2017-11-08 deposited with the CCDC.	2019-11-11 downloaded from the CCDC.
;
_cell_angle_alpha 90
_cell_angle_beta 99.5730(10)
_cell_angle_gamma 90
_cell_formula_units_Z 4
_cell_length_a 9.1784(4)
_cell_length_b 15.0323(6)
_cell_length_c 17.5468(6)
_cell_measurement_reflns_used 9966
_cell_measurement_temperature 296(2)
_cell_measurement_theta_max 54.537
_cell_measurement_theta_min 4.708
_cell_volume 2387.26(16)
_computing_cell_refinement 'Bruker SAINT'
_computing_data_collection 'Bruker APEX2'
_computing_data_reduction 'Bruker SAINT'
_computing_molecular_graphics 'Bruker SHELXTL'
_computing_publication_material 'Bruker SHELXTL'
_computing_structure_refinement 'SHELXL-2013 (Sheldrick, 2013)'
_computing_structure_solution 'SHELXS-97 (Sheldrick 2008)'
_diffrn_ambient_temperature 296(2)
_diffrn_measured_fraction_theta_full 0.997
_diffrn_measured_fraction_theta_max 0.997
_diffrn_measurement_device_type 'Bruker APEX-II CCD'
_diffrn_measurement_method '\f and \w scans'
_diffrn_radiation_type MoK\a
_diffrn_radiation_wavelength 0.71073
_diffrn_reflns_av_R_equivalents 0.0416
_diffrn_reflns_av_unetI/netI 0.0178
_diffrn_reflns_Laue_measured_fraction_full 0.997
_diffrn_reflns_Laue_measured_fraction_max 0.997
_diffrn_reflns_limit_h_max 11
_diffrn_reflns_limit_h_min -11
_diffrn_reflns_limit_k_max 18
_diffrn_reflns_limit_k_min -18
_diffrn_reflns_limit_l_max 21
_diffrn_reflns_limit_l_min -21
_diffrn_reflns_number 52921
_diffrn_reflns_point_group_measured_fraction_full 0.997
_diffrn_reflns_point_group_measured_fraction_max 0.997
_diffrn_reflns_theta_full 25.242
_diffrn_reflns_theta_max 25.494
_diffrn_reflns_theta_min 2.354
_exptl_absorpt_coefficient_mu 0.166
_exptl_absorpt_correction_T_max 0.7456
_exptl_absorpt_correction_T_min 0.6936
_exptl_absorpt_correction_type multi-scan
_exptl_absorpt_process_details sadabs
_exptl_crystal_colour colorless
_exptl_crystal_density_diffrn 1.276
_exptl_crystal_description prismatic
_exptl_crystal_F_000 968
_exptl_crystal_size_max 0.200
_exptl_crystal_size_mid 0.170
_exptl_crystal_size_min 0.130
_refine_diff_density_max 0.517
_refine_diff_density_min -0.439
_refine_diff_density_rms 0.065
_refine_ls_extinction_coef 0.019(4)
_refine_ls_extinction_expression Fc^*^=kFc[1+0.001xFc^2^\l^3^/sin(2\q)]^-1/4^
_refine_ls_extinction_method SHELXL
_refine_ls_goodness_of_fit_ref 1.034
_refine_ls_hydrogen_treatment constr
_refine_ls_matrix_type full
_refine_ls_number_parameters 302
_refine_ls_number_reflns 4424
_refine_ls_number_restraints 36
_refine_ls_restrained_S_all 1.160
_refine_ls_R_factor_all 0.0806
_refine_ls_R_factor_gt 0.0678
_refine_ls_shift/su_max 0.011
_refine_ls_shift/su_mean 0.000
_refine_ls_structure_factor_coef Fsqd
_refine_ls_weighting_details 'w=1/[\s^2^(Fo^2^)+(0.1134P)^2^+1.5652P] where P=(Fo^2^+2Fc^2^)/3'
_refine_ls_weighting_scheme calc
_refine_ls_wR_factor_gt 0.1932
_refine_ls_wR_factor_ref 0.2093
_reflns_Friedel_coverage 0.000
_reflns_number_gt 3548
_reflns_number_total 4424
_reflns_threshold_expression 'I > 2\s(I)'
_cod_data_source_file c9ob02309g2.cif
_cod_data_source_block mo_d8v17523_0m
_cod_original_sg_symbol_H-M 'P 21/c'
_cod_database_code 7157195
_shelx_space_group_comment
; 
The symmetry employed for this shelxl refinement is uniquely defined 
by the following loop, which should always be used as a source of 
symmetry information in preference to the above space-group names. 
They are only intended as comments. 
;
_shelx_estimated_absorpt_t_min 0.968
_shelx_estimated_absorpt_t_max 0.979
_shelxl_version_number 2013-4

loop_
_space_group_symop_operation_xyz
'x, y, z'
'-x, y+1/2, -z+1/2'
'-x, -y, -z'
'x, -y-1/2, z-1/2'

loop_
_atom_site_label
_atom_site_type_symbol
_atom_site_fract_x
_atom_site_fract_y
_atom_site_fract_z
_atom_site_U_iso_or_equiv
_atom_site_adp_type
_atom_site_occupancy
_atom_site_site_symmetry_order
_atom_site_calc_flag
_atom_site_refinement_flags_posn
_atom_site_refinement_flags_adp
S1 S 0.51679(10) 0.88290(5) 0.64484(4) 0.0652(3) Uani 1 1 d . .
N1 N 0.6820(3) 0.83722(15) 0.67063(12) 0.0580(6) Uani 1 1 d . .
N2 N 1.0113(5) 0.9262(2) 0.4177(2) 0.1039(12) Uani 1 1 d . .
N3 N 1.0180(4) 0.8822(2) 0.36098(19) 0.0818(9) Uani 1 1 d . .
N4 N 1.0294(5) 0.8490(3) 0.3058(2) 0.1064(12) Uani 1 1 d . .
O1 O 0.4358(3) 0.86525(17) 0.70553(13) 0.0841(8) Uani 1 1 d . .
O2 O 0.5421(3) 0.97294(13) 0.62405(13) 0.0807(7) Uani 1 1 d . .
C1 C 0.6843(3) 0.74404(18) 0.69019(15) 0.0537(7) Uani 1 1 d . .
C2 C 0.6406(4) 0.7160(2) 0.75792(17) 0.0645(8) Uani 1 1 d . .
H2 H 0.6110 0.7572 0.7918 0.077 Uiso 1 1 calc R U
C3 C 0.6412(4) 0.6261(2) 0.77509(18) 0.0677(8) Uani 1 1 d . .
H3 H 0.6092 0.6067 0.8199 0.081 Uiso 1 1 calc R U
C4 C 0.6891(4) 0.56533(19) 0.72593(18) 0.0668(8) Uani 1 1 d . .
H4 H 0.6907 0.5051 0.7380 0.080 Uiso 1 1 calc R U
C5 C 0.7348(3) 0.59363(19) 0.65877(17) 0.0587(7) Uani 1 1 d . .
H5 H 0.7681 0.5521 0.6264 0.070 Uiso 1 1 calc R U
C6 C 0.7316(3) 0.68349(17) 0.63885(15) 0.0501(6) Uani 1 1 d . .
C7 C 0.7748(3) 0.71599(17) 0.56601(15) 0.0507(6) Uani 1 1 d . .
C8 C 0.8054(3) 0.80300(18) 0.55922(15) 0.0559(7) Uani 1 1 d . .
C9 C 0.8027(4) 0.86339(19) 0.62825(16) 0.0606(7) Uani 1 1 d . .
H9 H 0.7841 0.9244 0.6093 0.073 Uiso 1 1 calc R U
C10 C 0.9486(4) 0.8623(3) 0.6849(2) 0.0803(10) Uani 1 1 d . .
H10A H 0.9416 0.9013 0.7274 0.120 Uiso 1 1 calc R U
H10B H 1.0270 0.8819 0.6589 0.120 Uiso 1 1 calc R U
H10C H 0.9688 0.8029 0.7038 0.120 Uiso 1 1 calc R U
C11 C 0.8362(4) 0.8465(2) 0.48569(18) 0.0701(9) Uani 1 1 d . .
H11A H 0.8108 0.8050 0.4433 0.084 Uiso 1 1 calc R U
H11B H 0.7724 0.8980 0.4748 0.084 Uiso 1 1 calc R U
C12 C 0.9942(5) 0.8756(2) 0.4888(2) 0.0797(10) Uani 1 1 d . .
H12A H 1.0238 0.9127 0.5339 0.096 Uiso 1 1 calc R U
H12B H 1.0580 0.8238 0.4934 0.096 Uiso 1 1 calc R U
C13 C 0.7768(3) 0.65059(19) 0.50248(16) 0.0564(7) Uani 1 1 d . U
C14 C 0.6513(4) 0.6061(3) 0.4691(2) 0.0885(10) Uani 1 1 d . U
H14 H 0.5629 0.6173 0.4867 0.106 Uiso 1 1 calc R U
C15 C 0.6528(5) 0.5451(3) 0.4102(2) 0.0958(11) Uani 1 1 d . U
H15 H 0.5652 0.5168 0.3893 0.115 Uiso 1 1 calc R U
C16 C 0.7770(5) 0.5252(2) 0.3820(2) 0.0780(9) Uani 1 1 d . U
C17 C 0.8996(5) 0.5666(3) 0.4161(3) 0.1093(12) Uani 1 1 d . U
H17 H 0.9880 0.5535 0.3992 0.131 Uiso 1 1 calc R U
C18 C 0.9021(5) 0.6284(3) 0.4757(3) 0.1000(11) Uani 1 1 d . U
H18 H 0.9911 0.6548 0.4973 0.120 Uiso 1 1 calc R U
C19 C 0.7778(7) 0.4575(3) 0.3187(2) 0.1110(17) Uani 1 1 d . .
H19A H 0.7332 0.4828 0.2702 0.166 Uiso 1 1 calc R U
H19B H 0.7229 0.4060 0.3295 0.166 Uiso 1 1 calc R U
H19C H 0.8778 0.4407 0.3162 0.166 Uiso 1 1 calc R U
C20 C 0.4293(3) 0.82572(19) 0.56214(17) 0.0593(7) Uani 1 1 d . .
C21 C 0.3634(4) 0.7440(2) 0.5695(2) 0.0676(8) Uani 1 1 d . .
H21 H 0.3572 0.7216 0.6182 0.081 Uiso 1 1 calc R U
C22 C 0.3073(4) 0.6960(2) 0.5046(2) 0.0728(9) Uani 1 1 d . .
H22 H 0.2653 0.6406 0.5101 0.087 Uiso 1 1 calc R U
C23 C 0.3120(4) 0.7284(2) 0.4313(2) 0.0692(8) Uani 1 1 d . .
C24 C 0.3731(4) 0.8118(2) 0.42452(19) 0.0676(8) Uani 1 1 d . .
H24 H 0.3737 0.8355 0.3756 0.081 Uiso 1 1 calc R U
C25 C 0.4331(4) 0.8602(2) 0.48908(17) 0.0619(7) Uani 1 1 d . .
H25 H 0.4758 0.9155 0.4836 0.074 Uiso 1 1 calc R U
C26 C 0.2558(5) 0.6739(3) 0.3604(3) 0.0992(13) Uani 1 1 d . .
H26A H 0.2898 0.6995 0.3164 0.149 Uiso 1 1 calc R U
H26B H 0.1497 0.6734 0.3518 0.149 Uiso 1 1 calc R U
H26C H 0.2921 0.6141 0.3678 0.149 Uiso 1 1 calc R U

loop_
_atom_site_aniso_label
_atom_site_aniso_U_11
_atom_site_aniso_U_22
_atom_site_aniso_U_33
_atom_site_aniso_U_23
_atom_site_aniso_U_13
_atom_site_aniso_U_12
S1 0.1009(7) 0.0454(4) 0.0543(5) 0.0013(3) 0.0278(4) 0.0148(4)
N1 0.0905(17) 0.0423(12) 0.0445(12) 0.0012(9) 0.0207(11) 0.0006(11)
N2 0.166(4) 0.0654(19) 0.097(2) 0.0031(17) 0.070(2) -0.021(2)
N3 0.099(2) 0.080(2) 0.073(2) 0.0091(16) 0.0360(17) -0.0075(16)
N4 0.120(3) 0.127(3) 0.077(2) 0.007(2) 0.033(2) 0.010(2)
O1 0.117(2) 0.0795(16) 0.0658(14) 0.0026(11) 0.0452(13) 0.0266(14)
O2 0.135(2) 0.0382(11) 0.0714(14) 0.0003(9) 0.0231(13) 0.0141(12)
C1 0.0739(17) 0.0438(14) 0.0453(14) 0.0048(11) 0.0154(12) 0.0009(12)
C2 0.089(2) 0.0586(17) 0.0497(15) 0.0051(13) 0.0224(14) 0.0032(15)
C3 0.091(2) 0.0617(18) 0.0550(16) 0.0118(14) 0.0257(15) -0.0060(15)
C4 0.090(2) 0.0470(15) 0.0662(18) 0.0137(13) 0.0204(16) -0.0063(14)
C5 0.0756(19) 0.0447(14) 0.0578(16) 0.0038(12) 0.0175(14) -0.0020(13)
C6 0.0616(15) 0.0434(13) 0.0467(13) 0.0016(10) 0.0133(11) -0.0029(11)
C7 0.0611(15) 0.0464(14) 0.0471(14) 0.0014(11) 0.0157(11) 0.0010(11)
C8 0.0733(18) 0.0488(15) 0.0486(14) 0.0015(11) 0.0190(13) -0.0040(13)
C9 0.089(2) 0.0430(14) 0.0521(15) 0.0037(11) 0.0195(14) -0.0064(13)
C10 0.099(3) 0.075(2) 0.067(2) -0.0030(16) 0.0120(18) -0.0215(19)
C11 0.098(2) 0.0573(18) 0.0605(18) 0.0047(14) 0.0287(16) -0.0017(16)
C12 0.099(3) 0.068(2) 0.078(2) 0.0043(17) 0.0330(19) -0.0058(18)
C13 0.0672(16) 0.0503(14) 0.0566(14) -0.0037(11) 0.0252(12) -0.0020(12)
C14 0.0743(19) 0.095(2) 0.094(2) -0.0388(18) 0.0085(17) 0.0117(17)
C15 0.095(2) 0.094(2) 0.094(2) -0.0370(19) 0.0007(19) 0.0054(19)
C16 0.110(2) 0.0635(18) 0.0699(18) -0.0119(14) 0.0424(17) -0.0096(16)
C17 0.106(2) 0.107(2) 0.133(3) -0.047(2) 0.071(2) -0.014(2)
C18 0.084(2) 0.101(2) 0.127(3) -0.048(2) 0.0513(19) -0.0200(18)
C19 0.199(5) 0.070(2) 0.077(2) -0.0179(19) 0.064(3) -0.016(3)
C20 0.0718(18) 0.0502(15) 0.0598(16) 0.0081(12) 0.0220(13) 0.0112(13)
C21 0.0754(19) 0.0585(17) 0.073(2) 0.0155(15) 0.0235(16) 0.0029(15)
C22 0.0692(19) 0.0569(18) 0.094(2) 0.0084(17) 0.0184(17) -0.0039(15)
C23 0.0632(18) 0.0640(19) 0.081(2) -0.0054(16) 0.0128(15) 0.0027(14)
C24 0.076(2) 0.0684(19) 0.0611(18) 0.0048(15) 0.0182(15) 0.0009(15)
C25 0.0768(19) 0.0498(15) 0.0624(17) 0.0073(13) 0.0213(15) 0.0015(13)
C26 0.104(3) 0.088(3) 0.103(3) -0.021(2) 0.008(2) -0.012(2)

loop_
_atom_type_symbol
_atom_type_description
_atom_type_scat_dispersion_real
_atom_type_scat_dispersion_imag
_atom_type_scat_source
C C 0.0033 0.0016 'International Tables Vol C Tables 4.2.6.8 and 6.1.1.4'
H H 0.0000 0.0000 'International Tables Vol C Tables 4.2.6.8 and 6.1.1.4'
N N 0.0061 0.0033 'International Tables Vol C Tables 4.2.6.8 and 6.1.1.4'
O O 0.0106 0.0060 'International Tables Vol C Tables 4.2.6.8 and 6.1.1.4'
S S 0.1246 0.1234 'International Tables Vol C Tables 4.2.6.8 and 6.1.1.4'

loop_
_geom_angle_atom_site_label_1
_geom_angle_atom_site_label_2
_geom_angle_atom_site_label_3
_geom_angle
O1 S1 O2 119.67(15)
O1 S1 N1 106.68(14)
O2 S1 N1 106.34(15)
O1 S1 C20 107.62(16)
O2 S1 C20 108.83(14)
N1 S1 C20 107.08(13)
C1 N1 C9 113.2(2)
C1 N1 S1 116.3(2)
C9 N1 S1 118.55(18)
N3 N2 C12 115.9(3)
N4 N3 N2 173.1(4)
C2 C1 C6 121.4(3)
C2 C1 N1 120.4(2)
C6 C1 N1 118.2(2)
C1 C2 C3 119.6(3)
C1 C2 H2 120.2
C3 C2 H2 120.2
C4 C3 C2 120.1(3)
C4 C3 H3 120.0
C2 C3 H3 120.0
C3 C4 C5 120.2(3)
C3 C4 H4 119.9
C5 C4 H4 119.9
C4 C5 C6 121.0(3)
C4 C5 H5 119.5
C6 C5 H5 119.5
C5 C6 C1 117.7(2)
C5 C6 C7 122.5(2)
C1 C6 C7 119.8(2)
C8 C7 C6 119.1(2)
C8 C7 C13 123.1(2)
C6 C7 C13 117.8(2)
C7 C8 C11 124.5(3)
C7 C8 C9 118.6(2)
C11 C8 C9 116.8(2)
N1 C9 C8 110.7(2)
N1 C9 C10 108.5(2)
C8 C9 C10 112.5(3)
N1 C9 H9 108.3
C8 C9 H9 108.3
C10 C9 H9 108.3
C9 C10 H10A 109.5
C9 C10 H10B 109.5
H10A C10 H10B 109.5
C9 C10 H10C 109.5
H10A C10 H10C 109.5
H10B C10 H10C 109.5
C12 C11 C8 114.2(3)
C12 C11 H11A 108.7
C8 C11 H11A 108.7
C12 C11 H11B 108.7
C8 C11 H11B 108.7
H11A C11 H11B 107.6
N2 C12 C11 110.7(3)
N2 C12 H12A 109.5
C11 C12 H12A 109.5
N2 C12 H12B 109.5
C11 C12 H12B 109.5
H12A C12 H12B 108.1
C18 C13 C14 115.6(3)
C18 C13 C7 122.6(3)
C14 C13 C7 121.7(3)
C13 C14 C15 121.9(4)
C13 C14 H14 119.1
C15 C14 H14 119.1
C16 C15 C14 122.3(4)
C16 C15 H15 118.8
C14 C15 H15 118.8
C17 C16 C15 115.6(3)
C17 C16 C19 122.5(4)
C15 C16 C19 121.8(4)
C16 C17 C18 123.6(4)
C16 C17 H17 118.2
C18 C17 H17 118.2
C13 C18 C17 120.9(4)
C13 C18 H18 119.5
C17 C18 H18 119.5
C16 C19 H19A 109.5
C16 C19 H19B 109.5
H19A C19 H19B 109.5
C16 C19 H19C 109.5
H19A C19 H19C 109.5
H19B C19 H19C 109.5
C21 C20 C25 119.7(3)
C21 C20 S1 120.2(2)
C25 C20 S1 120.0(2)
C22 C21 C20 119.9(3)
C22 C21 H21 120.0
C20 C21 H21 120.0
C21 C22 C23 121.3(3)
C21 C22 H22 119.3
C23 C22 H22 119.3
C22 C23 C24 118.3(3)
C22 C23 C26 121.1(3)
C24 C23 C26 120.6(3)
C25 C24 C23 121.2(3)
C25 C24 H24 119.4
C23 C24 H24 119.4
C24 C25 C20 119.5(3)
C24 C25 H25 120.3
C20 C25 H25 120.3
C23 C26 H26A 109.5
C23 C26 H26B 109.5
H26A C26 H26B 109.5
C23 C26 H26C 109.5
H26A C26 H26C 109.5
H26B C26 H26C 109.5

loop_
_geom_bond_atom_site_label_1
_geom_bond_atom_site_label_2
_geom_bond_distance
S1 O1 1.421(2)
S1 O2 1.431(2)
S1 N1 1.657(3)
S1 C20 1.761(3)
N1 C1 1.442(3)
N1 C9 1.486(4)
N2 N3 1.206(5)
N2 C12 1.491(5)
N3 N4 1.109(5)
C1 C2 1.382(4)
C1 C6 1.400(4)
C2 C3 1.384(4)
C2 H2 0.9300
C3 C4 1.378(5)
C3 H3 0.9300
C4 C5 1.382(4)
C4 H4 0.9300
C5 C6 1.394(4)
C5 H5 0.9300
C6 C7 1.483(4)
C7 C8 1.347(4)
C7 C13 1.489(4)
C8 C11 1.515(4)
C8 C9 1.517(4)
C9 C10 1.529(5)
C9 H9 0.9800
C10 H10A 0.9600
C10 H10B 0.9600
C10 H10C 0.9600
C11 C12 1.507(5)
C11 H11A 0.9700
C11 H11B 0.9700
C12 H12A 0.9700
C12 H12B 0.9700
C13 C18 1.355(5)
C13 C14 1.375(5)
C14 C15 1.383(5)
C14 H14 0.9300
C15 C16 1.349(5)
C15 H15 0.9300
C16 C17 1.337(6)
C16 C19 1.507(5)
C17 C18 1.396(5)
C17 H17 0.9300
C18 H18 0.9300
C19 H19A 0.9600
C19 H19B 0.9600
C19 H19C 0.9600
C20 C21 1.385(4)
C20 C25 1.389(4)
C21 C22 1.373(5)
C21 H21 0.9300
C22 C23 1.383(5)
C22 H22 0.9300
C23 C24 1.386(5)
C23 C26 1.508(5)
C24 C25 1.382(4)
C24 H24 0.9300
C25 H25 0.9300
C26 H26A 0.9600
C26 H26B 0.9600
C26 H26C 0.9600

loop_
_geom_hbond_atom_site_label_D
_geom_hbond_atom_site_label_H
_geom_hbond_atom_site_label_A
_geom_hbond_distance_DH
_geom_hbond_distance_HA
_geom_hbond_distance_DA
_geom_hbond_angle_DHA
_geom_hbond_site_symmetry_A
C25 H25 O2 0.93 2.51 3.230(4) 134.3 3_676
C12 H12A N2 0.97 2.60 3.405(5) 140.2 3_776
C9 H9 O2 0.98 2.39 2.894(4) 111.2 .
C25 H25 O2 0.93 2.51 3.230(4) 134.3 3_676
C12 H12A N2 0.97 2.60 3.405(5) 140.2 3_776
C9 H9 O2 0.98 2.39 2.894(4) 111.2 .
C25 H25 O2 0.93 2.51 3.230(4) 134.3 3_676
C12 H12A N2 0.97 2.60 3.405(5) 140.2 3_776
C9 H9 O2 0.98 2.39 2.894(4) 111.2 .
C9 H9 O2 0.98 2.39 2.894(4) 111.2 .
C12 H12A N2 0.97 2.60 3.405(5) 140.2 3_776
C25 H25 O2 0.93 2.51 3.230(4) 134.3 3_676
C9 H9 O2 0.98 2.39 2.894(4) 111.2 .
C12 H12A N2 0.97 2.60 3.405(5) 140.2 3_776
C25 H25 O2 0.93 2.51 3.230(4) 134.3 3_676

loop_
_geom_torsion_atom_site_label_1
_geom_torsion_atom_site_label_2
_geom_torsion_atom_site_label_3
_geom_torsion_atom_site_label_4
_geom_torsion
O1 S1 N1 C1 54.5(2)
O2 S1 N1 C1 -176.72(18)
C20 S1 N1 C1 -60.5(2)
O1 S1 N1 C9 -165.2(2)
O2 S1 N1 C9 -36.4(2)
C20 S1 N1 C9 79.8(2)
C9 N1 C1 C2 146.2(3)
S1 N1 C1 C2 -71.4(3)
C9 N1 C1 C6 -33.8(4)
S1 N1 C1 C6 108.6(3)
C6 C1 C2 C3 -1.0(5)
N1 C1 C2 C3 178.9(3)
C1 C2 C3 C4 1.8(5)
C2 C3 C4 C5 -0.9(5)
C3 C4 C5 C6 -0.8(5)
C4 C5 C6 C1 1.6(4)
C4 C5 C6 C7 -177.8(3)
C2 C1 C6 C5 -0.7(4)
N1 C1 C6 C5 179.4(3)
C2 C1 C6 C7 178.8(3)
N1 C1 C6 C7 -1.2(4)
C5 C6 C7 C8 -163.2(3)
C1 C6 C7 C8 17.4(4)
C5 C6 C7 C13 19.0(4)
C1 C6 C7 C13 -160.5(3)
C6 C7 C8 C11 -173.8(3)
C13 C7 C8 C11 3.9(5)
C6 C7 C8 C9 3.4(4)
C13 C7 C8 C9 -178.9(3)
C1 N1 C9 C8 51.8(3)
S1 N1 C9 C8 -89.8(3)
C1 N1 C9 C10 -72.2(3)
S1 N1 C9 C10 146.3(2)
C7 C8 C9 N1 -37.2(4)
C11 C8 C9 N1 140.2(3)
C7 C8 C9 C10 84.4(3)
C11 C8 C9 C10 -98.2(3)
C7 C8 C11 C12 -110.2(4)
C9 C8 C11 C12 72.6(4)
N3 N2 C12 C11 -78.9(5)
C8 C11 C12 N2 -173.9(3)
C8 C7 C13 C18 65.9(5)
C6 C7 C13 C18 -116.3(4)
C8 C7 C13 C14 -116.6(4)
C6 C7 C13 C14 61.1(4)
C18 C13 C14 C15 -2.2(6)
C7 C13 C14 C15 -179.8(4)
C13 C14 C15 C16 0.2(7)
C14 C15 C16 C17 1.7(7)
C14 C15 C16 C19 179.0(4)
C15 C16 C17 C18 -1.6(8)
C19 C16 C17 C18 -178.9(5)
C14 C13 C18 C17 2.2(7)
C7 C13 C18 C17 179.8(4)
C16 C17 C18 C13 -0.4(8)
O1 S1 C20 C21 -34.6(3)
O2 S1 C20 C21 -165.7(2)
N1 S1 C20 C21 79.8(3)
O1 S1 C20 C25 148.9(2)
O2 S1 C20 C25 17.8(3)
N1 S1 C20 C25 -96.8(3)
C25 C20 C21 C22 2.5(5)
S1 C20 C21 C22 -174.1(2)
C20 C21 C22 C23 -1.5(5)
C21 C22 C23 C24 -1.0(5)
C21 C22 C23 C26 177.5(3)
C22 C23 C24 C25 2.4(5)
C26 C23 C24 C25 -176.0(3)
C23 C24 C25 C20 -1.4(5)
C21 C20 C25 C24 -1.0(5)
S1 C20 C25 C24 175.5(2)
